data_7204417
loop_
_publ_author_name
'Mukhopadhyay, Pritam'
'Bharadwaj, Parimal K.'
'Savitha, G.'
'Krishnan, Anu'
'Das, Puspendu K.'

_publ_section_title
;
 A new class of three dimensional D-\p-A trigonal cryptand
 derivatives for second-order nonlinear optics
;
_journal_issue 8
_journal_name_full 'Journal of Materials Chemistry'
_journal_page_first 2237
_journal_paper_doi 10.1039/b202770b
_journal_volume 12
_journal_year 2002
_chemical_formula_moiety 'C53 H57 N9 O9'
_chemical_formula_sum 'C53 H57 N9 O9'
_chemical_formula_weight 964.09
_chemical_melting_point 503.15
_space_group_IT_number 61
_symmetry_cell_setting orthorhombic
_symmetry_space_group_name_Hall '-P 2ac 2ab'
_symmetry_space_group_name_H-M 'P b c a'
_atom_sites_solution_hydrogens geom
_atom_sites_solution_primary direct
_atom_sites_solution_secondary difmap
_audit_creation_method SHELXL-97
_cell_angle_alpha 90.00
_cell_angle_beta 90.00
_cell_angle_gamma 90.00
_cell_formula_units_Z 8
_cell_length_a 12.473(4)
_cell_length_b 21.974(5)
_cell_length_c 36.982(17)
_cell_measurement_reflns_used 25
_cell_measurement_temperature 293(2)
_cell_measurement_theta_max 15.3
_cell_measurement_theta_min 11.9
_cell_volume 10136(6)
_computing_cell_refinement 'CAD4 Express (Enraf Nonius, 1994)'
_computing_data_collection 'CAD4 Express (Enraf Nonius, 1994)'
_computing_data_reduction 'XCAD4 (Harms & Wocadlo, 1995)'
_computing_molecular_graphics 'Ortep-3 for Windows (Farrugia, 1997)'
_computing_publication_material 'WinGX publication routines (Farrugia, 1999)'
_computing_structure_refinement 'SHELXL-97 (Sheldrick, 1997)'
_computing_structure_solution 'SIR 92'
_diffrn_ambient_temperature 293(2)
_diffrn_measured_fraction_theta_full 0.985
_diffrn_measured_fraction_theta_max 0.985
_diffrn_measurement_device_type 'Enraf Nonius TurboCAD4'
_diffrn_measurement_method 'theta-2theta scan'
_diffrn_radiation_monochromator graphite
_diffrn_radiation_source 'fine-focus sealed tube'
_diffrn_radiation_type MoK-alpha
_diffrn_radiation_wavelength 0.71073
_diffrn_reflns_av_R_equivalents 0.0192
_diffrn_reflns_av_sigmaI/netI 0.2206
_diffrn_reflns_limit_h_max 5
_diffrn_reflns_limit_h_min -13
_diffrn_reflns_limit_k_max 23
_diffrn_reflns_limit_k_min -6
_diffrn_reflns_limit_l_max 7
_diffrn_reflns_limit_l_min -39
_diffrn_reflns_number 7346
_diffrn_reflns_theta_full 22.47
_diffrn_reflns_theta_max 22.47
_diffrn_reflns_theta_min 1.93
_diffrn_standards_decay_% 'less than 0.5%'
_diffrn_standards_interval_time 'every hour'
_diffrn_standards_number 3
_exptl_absorpt_coefficient_mu 0.09/mm
_exptl_absorpt_correction_type 'not done'
_exptl_crystal_colour yellow
_exptl_crystal_density_diffrn 1.26
_exptl_crystal_density_meas 1.25
_exptl_crystal_density_method Floatation
_exptl_crystal_description prismatic
_exptl_crystal_F_000 4080
_exptl_crystal_size_max 0.2
_exptl_crystal_size_mid 0.2
_exptl_crystal_size_min 0.2
_refine_diff_density_max 0.202
_refine_diff_density_min -0.171
_refine_diff_density_rms 0.044
_refine_ls_extinction_coef 0.00051(13)
_refine_ls_extinction_expression Fc^*^=kFc[1+0.001xFc^2^\l^3^/sin(2\q)]^-1/4^
_refine_ls_extinction_method SHELXL
_refine_ls_goodness_of_fit_ref 1.016
_refine_ls_hydrogen_treatment mixed
_refine_ls_matrix_type full
_refine_ls_number_parameters 641
_refine_ls_number_reflns 6510
_refine_ls_number_restraints 0
_refine_ls_restrained_S_all 1.016
_refine_ls_R_factor_all 0.2868
_refine_ls_R_factor_gt 0.0695
_refine_ls_shift/su_max 0.0006
_refine_ls_shift/su_mean 0.0004
_refine_ls_structure_factor_coef Fsqd
_refine_ls_weighting_details 'calc w=1/[\s^2^(Fo^2^)+(0.0706P)^2^+4.6194P] where P=(Fo^2^+2Fc^2^)/3'
_refine_ls_weighting_scheme calc
_refine_ls_wR_factor_gt 0.1541
_refine_ls_wR_factor_ref 0.2110
_reflns_number_gt 2231
_reflns_number_total 6604
_reflns_threshold_expression >2sigma(I)
_cod_data_source_file b202770b.txt
_cod_data_source_block L3
_cod_depositor_comments
;
The following automatic conversions were performed:

'_chemical_melting_point' value '230 Celcius' was changed to '503.15'
- it was converted from degrees Celsius(C) to Kelvins(K).

Automatic conversion script
Id: cif_fix_values 1646 2011-03-28 12:23:43Z adriana 
;
_cod_database_code 7204417

loop_
_symmetry_equiv_pos_as_xyz
'x, y, z'
'-x+1/2, -y, z+1/2'
'x+1/2, -y+1/2, -z'
'-x, y+1/2, -z+1/2'
'-x, -y, -z'
'x-1/2, y, -z-1/2'
'-x-1/2, y-1/2, z'
'x, -y-1/2, z-1/2'

loop_
_atom_site_label
_atom_site_type_symbol
_atom_site_fract_x
_atom_site_fract_y
_atom_site_fract_z
_atom_site_U_iso_or_equiv
_atom_site_adp_type
_atom_site_occupancy
_atom_site_symmetry_multiplicity
_atom_site_calc_flag
_atom_site_refinement_flags
_atom_site_disorder_assembly
_atom_site_disorder_group
C1 C 0.9741(6) 0.1204(3) 0.03036(18) 0.065(2) Uani 1 1 d . . .
H1A H 0.9806 0.1030 0.0064 0.078 Uiso 1 1 calc R . .
H1B H 1.0433 0.1373 0.0369 0.078 Uiso 1 1 calc R . .
C2 C 0.8919(6) 0.1720(4) 0.02914(19) 0.072(2) Uani 1 1 d . . .
H2A H 0.9019 0.1950 0.0070 0.087 Uiso 1 1 calc R . .
H2B H 0.8204 0.1546 0.0286 0.087 Uiso 1 1 calc R . .
C3 C 0.9739(6) 0.2588(3) 0.0608(2) 0.0566(19) Uani 1 1 d . . .
C4 C 1.0505(7) 0.2650(4) 0.0334(2) 0.072(2) Uani 1 1 d . . .
H4 H 1.0514 0.2377 0.0142 0.086 Uiso 1 1 calc R . .
C5 C 1.1237(8) 0.3109(5) 0.0349(2) 0.091(3) Uani 1 1 d . . .
H5 H 1.1737 0.3149 0.0164 0.109 Uiso 1 1 calc R . .
C6 C 1.1247(7) 0.3512(4) 0.0632(2) 0.083(3) Uani 1 1 d . . .
C7 C 1.0496(7) 0.3467(4) 0.0901(2) 0.094(3) Uani 1 1 d . . .
H7 H 1.0497 0.3743 0.1092 0.113 Uiso 1 1 calc R . .
C8 C 0.9748(7) 0.3015(4) 0.0888(2) 0.078(2) Uani 1 1 d . . .
H8 H 0.9233 0.2991 0.1069 0.094 Uiso 1 1 calc R . .
C9 C 0.8172(5) 0.2074(3) 0.08743(19) 0.059(2) Uani 1 1 d . . .
H9A H 0.8489 0.2127 0.1112 0.071 Uiso 1 1 calc R . .
H9B H 0.7878 0.1666 0.0862 0.071 Uiso 1 1 calc R . .
C10 C 0.7274(6) 0.2526(3) 0.0829(2) 0.0532(18) Uani 1 1 d . . .
C42 C 1.0217(6) 0.0466(4) 0.1871(2) 0.076(2) Uani 1 1 d . . .
H42 H 1.0111 0.0869 0.1940 0.091 Uiso 1 1 calc R . .
C11 C 0.7144(6) 0.2894(4) 0.0526(2) 0.071(2) Uani 1 1 d . . .
H11 H 0.7632 0.2861 0.0337 0.085 Uiso 1 1 calc R . .
C12 C 0.6315(8) 0.3305(4) 0.0498(3) 0.086(3) Uani 1 1 d . . .
H12 H 0.6263 0.3554 0.0295 0.103 Uiso 1 1 calc R . .
C13 C 0.5573(8) 0.3346(4) 0.0766(3) 0.097(3) Uani 1 1 d . . .
H13 H 0.5000 0.3614 0.0744 0.117 Uiso 1 1 calc R . .
C14 C 0.5671(7) 0.2994(4) 0.1066(3) 0.093(3) Uani 1 1 d . . .
H14 H 0.5169 0.3031 0.1250 0.112 Uiso 1 1 calc R . .
C15 C 0.6496(7) 0.2586(4) 0.1102(2) 0.066(2) Uani 1 1 d . . .
C16 C 0.6133(7) 0.2365(4) 0.1727(2) 0.094(3) Uani 1 1 d . . .
H16A H 0.5363 0.2325 0.1698 0.112 Uiso 1 1 calc R . .
H16B H 0.6290 0.2783 0.1791 0.112 Uiso 1 1 calc R . .
C17 C 0.6510(9) 0.1953(4) 0.2018(2) 0.099(3) Uani 1 1 d . . .
H17A H 0.6186 0.2083 0.2243 0.119 Uiso 1 1 calc R . .
H17B H 0.6247 0.1546 0.1966 0.119 Uiso 1 1 calc R . .
C34 C 0.7909(9) 0.1509(4) 0.2359(2) 0.110(3) Uani 1 1 d . . .
H34A H 0.7670 0.1688 0.2585 0.132 Uiso 1 1 calc R . .
H34B H 0.8684 0.1475 0.2371 0.132 Uiso 1 1 calc R . .
C33 C 0.7449(9) 0.0885(4) 0.2331(2) 0.105(3) Uani 1 1 d . . .
H33A H 0.7771 0.0620 0.2511 0.125 Uiso 1 1 calc R . .
H33B H 0.6682 0.0896 0.2372 0.125 Uiso 1 1 calc R . .
C32 C 0.7312(6) 0.0103(4) 0.1886(2) 0.065(2) Uani 1 1 d . . .
C31 C 0.7022(7) -0.0329(4) 0.2136(2) 0.084(3) Uani 1 1 d . . .
H31 H 0.7054 -0.0246 0.2383 0.101 Uiso 1 1 calc R . .
C30 C 0.6687(8) -0.0883(5) 0.2013(3) 0.104(3) Uani 1 1 d . . .
H30 H 0.6502 -0.1182 0.2180 0.125 Uiso 1 1 calc R . .
C29 C 0.6617(8) -0.1011(4) 0.1657(3) 0.111(3) Uani 1 1 d . . .
H29 H 0.6369 -0.1388 0.1578 0.133 Uiso 1 1 calc R . .
C28 C 0.6918(7) -0.0575(4) 0.1414(2) 0.090(3) Uani 1 1 d . . .
H28 H 0.6887 -0.0664 0.1168 0.108 Uiso 1 1 calc R . .
C27 C 0.7265(6) -0.0010(4) 0.1521(2) 0.062(2) Uani 1 1 d . . .
C26 C 0.7636(6) 0.0471(3) 0.12617(17) 0.066(2) Uani 1 1 d . . .
H26A H 0.7362 0.0862 0.1342 0.079 Uiso 1 1 calc R . .
H26B H 0.8412 0.0491 0.1270 0.079 Uiso 1 1 calc R . .
C20 C 0.6352(7) 0.0598(4) 0.0753(2) 0.064(2) Uani 1 1 d . . .
C24 C 0.6037(8) 0.0462(4) 0.0402(2) 0.083(3) Uani 1 1 d . . .
H24 H 0.6472 0.0216 0.0259 0.099 Uiso 1 1 calc R . .
C23 C 0.5097(9) 0.0682(5) 0.0262(2) 0.094(3) Uani 1 1 d . . .
H23 H 0.4895 0.0593 0.0026 0.113 Uiso 1 1 calc R . .
C22 C 0.4454(8) 0.1041(5) 0.0481(3) 0.086(3) Uani 1 1 d . . .
C21 C 0.4758(8) 0.1179(4) 0.0819(3) 0.094(3) Uani 1 1 d . . .
H21 H 0.4338 0.1441 0.0956 0.112 Uiso 1 1 calc R . .
C25 C 0.5658(8) 0.0946(4) 0.0962(2) 0.080(3) Uani 1 1 d . . .
H25 H 0.5819 0.1017 0.1204 0.097 Uiso 1 1 calc R . .
C19 C 0.7992(6) -0.0011(3) 0.0675(2) 0.068(2) Uani 1 1 d . . .
H19A H 0.7552 -0.0310 0.0551 0.081 Uiso 1 1 calc R . .
H19B H 0.8474 -0.0229 0.0835 0.081 Uiso 1 1 calc R . .
C18 C 0.8653(6) 0.0326(3) 0.03958(18) 0.065(2) Uani 1 1 d . . .
H18A H 0.8999 0.0034 0.0238 0.078 Uiso 1 1 calc R . .
H18B H 0.8181 0.0575 0.0249 0.078 Uiso 1 1 calc R . .
C35 C 1.0411(6) 0.0359(3) 0.0653(2) 0.066(2) Uani 1 1 d . . .
H35A H 1.0794 0.0266 0.0432 0.079 Uiso 1 1 calc R . .
H35B H 1.0173 -0.0023 0.0756 0.079 Uiso 1 1 calc R . .
C36 C 1.1186(6) 0.0649(4) 0.0913(2) 0.075(2) Uani 1 1 d . . .
H36A H 1.1796 0.0381 0.0943 0.091 Uiso 1 1 calc R . .
H36B H 1.1446 0.1026 0.0808 0.091 Uiso 1 1 calc R . .
C37 C 1.0618(6) 0.0329(4) 0.1525(2) 0.064(2) Uani 1 1 d . . .
C38 C 1.0898(6) -0.0274(5) 0.1446(2) 0.077(2) Uani 1 1 d . . .
H38 H 1.1231 -0.0367 0.1228 0.093 Uiso 1 1 calc R . .
C39 C 1.0679(7) -0.0729(4) 0.1692(3) 0.089(3) Uani 1 1 d . . .
H39 H 1.0859 -0.1130 0.1640 0.107 Uiso 1 1 calc R . .
C40 C 1.0187(7) -0.0584(5) 0.2017(3) 0.080(3) Uani 1 1 d . . .
C41 C 0.9983(7) 0.0005(5) 0.2106(2) 0.088(3) Uani 1 1 d . . .
H41 H 0.9680 0.0095 0.2329 0.106 Uiso 1 1 calc R . .
C43 C 1.0324(5) 0.1395(3) 0.1335(2) 0.067(2) Uani 1 1 d . . .
H43A H 0.9686 0.1366 0.1484 0.081 Uiso 1 1 calc R . .
H43B H 1.0116 0.1573 0.1106 0.081 Uiso 1 1 calc R . .
C44 C 1.1115(7) 0.1809(4) 0.1518(2) 0.069(2) Uani 1 1 d . . .
C45 C 1.2202(9) 0.1763(6) 0.1467(3) 0.133(4) Uani 1 1 d . . .
H45 H 1.2472 0.1441 0.1332 0.160 Uiso 1 1 calc R . .
C46 C 1.2912(10) 0.2188(8) 0.1613(4) 0.163(6) Uani 1 1 d . . .
H46 H 1.3642 0.2155 0.1567 0.196 Uiso 1 1 calc R . .
C47 C 1.2547(13) 0.2637(7) 0.1816(3) 0.147(6) Uani 1 1 d . . .
H47 H 1.3026 0.2916 0.1915 0.177 Uiso 1 1 calc R . .
C48 C 1.1478(10) 0.2697(5) 0.1883(2) 0.106(3) Uani 1 1 d . . .
H48 H 1.1224 0.3012 0.2027 0.127 Uiso 1 1 calc R . .
C49 C 1.0775(8) 0.2280(4) 0.1732(2) 0.072(2) Uani 1 1 d . . .
C50 C 0.9331(8) 0.2522(4) 0.2119(2) 0.094(3) Uani 1 1 d . . .
H50A H 0.9592 0.2931 0.2161 0.112 Uiso 1 1 calc R . .
H50B H 0.9605 0.2260 0.2309 0.112 Uiso 1 1 calc R . .
C51 C 0.8125(8) 0.2515(4) 0.2121(2) 0.092(3) Uani 1 1 d . . .
H51A H 0.7878 0.2681 0.2349 0.110 Uiso 1 1 calc R . .
H51B H 0.7872 0.2783 0.1930 0.110 Uiso 1 1 calc R . .
N1 N 0.9471(5) 0.0715(3) 0.05603(14) 0.0577(15) Uani 1 1 d . . .
N2 N 0.9004(5) 0.2135(3) 0.06028(15) 0.0588(16) Uani 1 1 d . . .
N3 N 1.2021(8) 0.3987(5) 0.0644(3) 0.130(3) Uani 1 1 d . . .
N4 N 0.7637(6) 0.1917(3) 0.20700(16) 0.0734(18) Uani 1 1 d . . .
N5 N 0.7306(5) 0.0374(3) 0.08898(15) 0.0627(16) Uani 1 1 d . . .
N6 N 0.3449(8) 0.1260(5) 0.0331(4) 0.124(3) Uani 1 1 d . . .
N7 N 1.0738(4) 0.0783(3) 0.12702(17) 0.0641(16) Uani 1 1 d . . .
N8 N 0.9886(8) -0.1070(5) 0.2256(3) 0.100(3) Uani 1 1 d . . .
O1 O 1.2735(6) 0.4017(3) 0.0407(2) 0.148(3) Uani 1 1 d . . .
O2 O 1.1985(7) 0.4367(5) 0.0884(3) 0.200(5) Uani 1 1 d . . .
O3 O 0.6655(4) 0.2214(2) 0.13931(14) 0.0736(15) Uani 1 1 d . . .
O4 O 0.7669(4) 0.0663(2) 0.19788(13) 0.0764(15) Uani 1 1 d . . .
O5 O 0.2963(7) 0.1647(5) 0.0489(3) 0.169(4) Uani 1 1 d . . .
O6 O 0.3126(7) 0.1037(5) 0.0050(3) 0.181(4) Uani 1 1 d . . .
O7 O 1.0162(7) -0.1599(4) 0.21804(19) 0.130(3) Uani 1 1 d . . .
O8 O 0.9381(6) -0.0948(3) 0.2533(2) 0.132(3) Uani 1 1 d . . .
O9 O 0.9678(5) 0.2311(3) 0.17787(15) 0.0930(18) Uani 1 1 d . . .
C1S C 0.4240(11) 0.0378(9) 0.1815(4) 0.132(6) Uani 1 1 d . . .
C2S C 0.3905(12) -0.0156(8) 0.1659(4) 0.200(7) Uani 1 1 d . . .
H2S1 H 0.3476 -0.0067 0.1450 0.299 Uiso 1 1 calc R . .
H2S2 H 0.3487 -0.0384 0.1830 0.299 Uiso 1 1 calc R . .
H2S3 H 0.4518 -0.0391 0.1588 0.299 Uiso 1 1 calc R . .
N1S N 0.4509(11) 0.0790(7) 0.1965(4) 0.178(5) Uani 1 1 d . . .

loop_
_atom_site_aniso_label
_atom_site_aniso_U_11
_atom_site_aniso_U_22
_atom_site_aniso_U_33
_atom_site_aniso_U_23
_atom_site_aniso_U_13
_atom_site_aniso_U_12
C1 0.080(6) 0.069(5) 0.046(4) -0.006(4) 0.013(4) -0.001(5)
C2 0.091(6) 0.075(6) 0.051(5) 0.002(4) 0.000(4) 0.004(5)
C3 0.061(5) 0.058(5) 0.050(5) 0.003(4) -0.001(4) -0.002(5)
C4 0.086(6) 0.076(6) 0.053(5) -0.005(4) 0.020(5) -0.017(5)
C5 0.093(7) 0.105(8) 0.076(7) -0.014(6) 0.026(5) -0.014(6)
C6 0.068(6) 0.113(8) 0.069(6) -0.007(6) 0.016(5) -0.039(6)
C7 0.092(7) 0.110(8) 0.080(6) -0.018(5) 0.010(6) -0.041(6)
C8 0.076(6) 0.095(7) 0.063(5) -0.019(5) 0.021(4) -0.018(6)
C9 0.045(5) 0.068(5) 0.065(5) 0.012(4) -0.004(4) 0.002(4)
C10 0.052(5) 0.054(5) 0.054(5) 0.005(4) -0.011(4) -0.004(4)
C42 0.077(6) 0.073(6) 0.077(6) -0.007(6) -0.007(5) -0.003(5)
C11 0.069(6) 0.072(6) 0.071(6) -0.002(5) -0.021(4) 0.008(5)
C12 0.087(7) 0.075(7) 0.095(7) 0.018(5) -0.024(6) 0.019(6)
C13 0.079(7) 0.088(8) 0.125(9) 0.011(7) -0.028(7) 0.030(6)
C14 0.079(7) 0.089(7) 0.111(8) 0.011(6) 0.001(6) 0.030(6)
C15 0.063(6) 0.066(6) 0.067(6) 0.008(5) -0.005(5) 0.001(5)
C16 0.078(6) 0.113(8) 0.089(7) 0.012(6) 0.020(6) 0.009(5)
C17 0.109(9) 0.112(8) 0.077(6) 0.003(6) 0.041(6) 0.013(7)
C34 0.203(11) 0.069(6) 0.056(5) -0.010(5) -0.015(6) 0.007(7)
C33 0.196(10) 0.066(6) 0.051(5) 0.002(5) 0.006(6) 0.006(6)
C32 0.074(6) 0.052(6) 0.071(6) 0.000(5) 0.001(5) -0.004(4)
C31 0.121(7) 0.061(6) 0.071(6) 0.007(5) 0.004(5) -0.008(6)
C30 0.143(9) 0.077(8) 0.093(8) 0.028(6) 0.014(6) -0.013(6)
C29 0.174(10) 0.091(7) 0.068(6) 0.001(6) -0.007(7) -0.058(7)
C28 0.123(8) 0.081(7) 0.067(6) 0.013(6) -0.003(5) -0.036(6)
C27 0.064(5) 0.064(6) 0.059(5) 0.014(5) -0.010(4) -0.014(4)
C26 0.067(5) 0.076(5) 0.054(5) 0.004(4) -0.005(4) -0.013(4)
C20 0.061(6) 0.072(6) 0.060(6) 0.004(5) -0.003(5) -0.012(5)
C24 0.091(7) 0.100(7) 0.058(6) -0.008(5) -0.013(5) 0.001(6)
C23 0.088(7) 0.123(8) 0.071(6) 0.013(6) -0.020(6) -0.013(6)
C22 0.056(7) 0.121(9) 0.082(7) 0.015(6) -0.008(6) 0.001(6)
C21 0.081(7) 0.114(8) 0.086(8) -0.013(6) 0.005(6) 0.011(6)
C25 0.070(6) 0.114(8) 0.057(5) -0.008(5) 0.009(5) 0.003(6)
C19 0.068(5) 0.072(5) 0.063(5) -0.008(5) -0.013(4) -0.010(5)
C18 0.084(6) 0.062(5) 0.049(5) -0.012(4) 0.002(4) 0.004(5)
C35 0.071(5) 0.057(5) 0.069(5) -0.001(4) 0.004(4) 0.016(5)
C36 0.061(5) 0.087(6) 0.078(6) 0.011(5) 0.021(5) 0.012(5)
C37 0.050(5) 0.085(7) 0.057(6) 0.000(5) -0.011(4) 0.005(5)
C38 0.074(6) 0.074(7) 0.084(6) 0.007(6) 0.001(5) 0.023(5)
C39 0.099(7) 0.077(7) 0.091(7) -0.003(6) -0.019(6) 0.015(6)
C40 0.074(6) 0.094(9) 0.072(7) 0.027(7) -0.012(5) -0.006(6)
C41 0.099(7) 0.076(7) 0.090(6) 0.014(6) 0.001(5) 0.001(6)
C43 0.050(5) 0.063(6) 0.088(6) -0.001(5) -0.012(4) -0.002(5)
C44 0.063(6) 0.090(7) 0.053(5) 0.002(5) 0.000(4) -0.014(6)
C45 0.067(8) 0.209(13) 0.125(9) -0.045(8) 0.009(6) -0.031(8)
C46 0.087(9) 0.281(19) 0.122(11) -0.045(11) 0.003(8) -0.094(11)
C47 0.143(13) 0.213(16) 0.087(8) 0.010(8) -0.027(9) -0.119(12)
C48 0.121(9) 0.107(8) 0.090(7) -0.015(6) -0.025(7) -0.064(8)
C49 0.064(7) 0.086(7) 0.065(6) 0.012(5) -0.011(5) -0.016(6)
C50 0.108(8) 0.091(7) 0.081(7) -0.012(5) -0.013(6) -0.002(6)
C51 0.129(9) 0.072(7) 0.075(6) -0.014(5) 0.005(6) 0.004(6)
N1 0.065(4) 0.061(4) 0.047(4) 0.003(3) 0.009(3) 0.003(4)
N2 0.053(4) 0.072(5) 0.052(4) -0.002(4) 0.010(3) -0.001(4)
N3 0.129(8) 0.163(9) 0.097(7) -0.014(6) 0.018(6) -0.082(8)
N4 0.092(6) 0.059(5) 0.070(5) -0.002(4) -0.006(4) 0.011(4)
N5 0.071(5) 0.075(5) 0.043(4) -0.010(3) 0.004(4) -0.008(4)
N6 0.089(9) 0.138(10) 0.145(10) 0.018(8) -0.029(8) -0.006(7)
N7 0.054(4) 0.075(5) 0.063(4) 0.006(4) -0.001(3) 0.007(4)
N8 0.117(7) 0.108(8) 0.073(6) 0.022(7) -0.029(6) -0.013(7)
O1 0.140(6) 0.175(7) 0.128(6) -0.014(5) 0.043(5) -0.087(5)
O2 0.188(8) 0.240(10) 0.171(8) -0.107(7) 0.051(6) -0.146(7)
O3 0.073(4) 0.079(4) 0.069(4) -0.001(3) 0.021(3) 0.014(3)
O4 0.106(4) 0.069(4) 0.054(3) -0.006(3) 0.003(3) -0.006(3)
O5 0.124(7) 0.181(9) 0.203(10) 0.019(7) 0.007(6) 0.064(6)
O6 0.133(7) 0.224(10) 0.186(9) -0.012(8) -0.082(7) 0.024(6)
O7 0.182(8) 0.086(5) 0.123(6) 0.028(5) -0.025(5) -0.018(6)
O8 0.152(7) 0.155(7) 0.091(5) 0.043(5) 0.008(5) -0.016(5)
O9 0.091(5) 0.116(5) 0.072(4) -0.039(3) -0.010(3) 0.000(4)
C1S 0.118(11) 0.190(19) 0.087(10) -0.020(10) -0.014(7) 0.012(12)
C2S 0.190(14) 0.248(18) 0.161(13) -0.061(13) -0.046(10) -0.040(12)
N1S 0.169(12) 0.205(15) 0.160(12) -0.026(9) 0.026(9) -0.008(10)

loop_
_atom_type_symbol
_atom_type_description
_atom_type_scat_dispersion_real
_atom_type_scat_dispersion_imag
_atom_type_scat_source
C C 0.0033 0.0016 'International Tables Vol C Tables 4.2.6.8 and 6.1.1.4'
H H 0.0000 0.0000 'International Tables Vol C Tables 4.2.6.8 and 6.1.1.4'
N N 0.0061 0.0033 'International Tables Vol C Tables 4.2.6.8 and 6.1.1.4'
O O 0.0106 0.0060 'International Tables Vol C Tables 4.2.6.8 and 6.1.1.4'

loop_
_geom_angle_atom_site_label_1
_geom_angle_atom_site_label_2
_geom_angle_atom_site_label_3
_geom_angle
_geom_angle_site_symmetry_1
_geom_angle_site_symmetry_3
_geom_angle_publ_flag
N1 C1 C2 114.0(6) . . ?
N2 C2 C1 112.8(6) . . ?
N2 C3 C8 120.7(7) . . ?
N2 C3 C4 121.5(7) . . ?
C8 C3 C4 117.8(8) . . ?
C5 C4 C3 120.1(8) . . ?
C4 C5 C6 121.0(8) . . ?
C5 C6 C7 120.1(8) . . ?
C5 C6 N3 120.3(9) . . ?
C7 C6 N3 119.5(9) . . ?
C8 C7 C6 119.6(8) . . ?
C7 C8 C3 121.4(8) . . ?
N2 C9 C10 113.2(6) . . ?
C11 C10 C15 116.3(7) . . ?
C11 C10 C9 123.9(7) . . ?
C15 C10 C9 119.8(7) . . ?
C41 C42 C37 119.8(8) . . ?
C12 C11 C10 122.1(8) . . ?
C13 C12 C11 119.8(9) . . ?
C14 C13 C12 119.8(9) . . ?
C13 C14 C15 121.3(9) . . ?
O3 C15 C14 125.3(8) . . ?
O3 C15 C10 114.1(7) . . ?
C14 C15 C10 120.6(8) . . ?
O3 C16 C17 109.8(7) . . ?
N4 C17 C16 116.5(7) . . ?
N4 C34 C33 115.6(7) . . ?
O4 C33 C34 107.9(6) . . ?
O4 C32 C27 115.4(7) . . ?
O4 C32 C31 122.9(8) . . ?
C27 C32 C31 121.7(8) . . ?
C30 C31 C32 118.1(8) . . ?
C29 C30 C31 122.1(8) . . ?
C30 C29 C28 118.5(8) . . ?
C29 C28 C27 122.1(8) . . ?
C32 C27 C28 117.5(7) . . ?
C32 C27 C26 119.1(7) . . ?
C28 C27 C26 123.3(7) . . ?
N5 C26 C27 114.5(6) . . ?
N5 C20 C24 120.7(8) . . ?
N5 C20 C25 121.7(8) . . ?
C24 C20 C25 117.6(8) . . ?
C23 C24 C20 121.4(8) . . ?
C24 C23 C22 118.3(9) . . ?
C21 C22 C23 120.7(9) . . ?
C21 C22 N6 121.7(12) . . ?
C23 C22 N6 117.6(11) . . ?
C22 C21 C25 121.2(9) . . ?
C21 C25 C20 120.6(8) . . ?
N5 C19 C18 114.3(6) . . ?
N1 C18 C19 112.5(5) . . ?
N1 C35 C36 116.2(6) . . ?
N7 C36 C35 114.6(6) . . ?
N7 C37 C38 121.0(8) . . ?
N7 C37 C42 120.4(8) . . ?
C38 C37 C42 118.7(8) . . ?
C39 C38 C37 120.0(8) . . ?
C38 C39 C40 119.5(9) . . ?
C41 C40 C39 120.7(9) . . ?
C41 C40 N8 120.8(11) . . ?
C39 C40 N8 118.5(11) . . ?
C40 C41 C42 120.9(9) . . ?
N7 C43 C44 113.6(6) . . ?
C49 C44 C45 116.1(9) . . ?
C49 C44 C43 120.9(8) . . ?
C45 C44 C43 122.9(9) . . ?
C44 C45 C46 121.7(11) . . ?
C47 C46 C45 120.1(13) . . ?
C46 C47 C48 120.7(12) . . ?
C47 C48 C49 119.0(11) . . ?
C44 C49 O9 114.6(8) . . ?
C44 C49 C48 122.4(10) . . ?
O9 C49 C48 123.0(10) . . ?
O9 C50 C51 107.9(7) . . ?
N4 C51 C50 115.1(8) . . ?
C35 N1 C18 110.3(6) . . ?
C35 N1 C1 111.1(6) . . ?
C18 N1 C1 108.5(6) . . ?
C3 N2 C9 122.9(6) . . ?
C3 N2 C2 121.1(6) . . ?
C9 N2 C2 115.6(6) . . ?
O2 N3 O1 120.1(9) . . ?
O2 N3 C6 120.0(10) . . ?
O1 N3 C6 119.9(10) . . ?
C17 N4 C34 111.6(8) . . ?
C17 N4 C51 112.4(7) . . ?
C34 N4 C51 111.6(7) . . ?
C20 N5 C19 121.1(6) . . ?
C20 N5 C26 122.6(6) . . ?
C19 N5 C26 116.2(6) . . ?
O5 N6 O6 122.4(12) . . ?
O5 N6 C22 119.0(12) . . ?
O6 N6 C22 118.6(12) . . ?
C37 N7 C43 121.0(6) . . ?
C37 N7 C36 120.8(7) . . ?
C43 N7 C36 117.9(6) . . ?
O8 N8 O7 122.1(10) . . ?
O8 N8 C40 118.9(11) . . ?
O7 N8 C40 119.0(11) . . ?
C15 O3 C16 118.3(6) . . ?
C32 O4 C33 118.8(6) . . ?
C49 O9 C50 115.6(7) . . ?
N1S C1S C2S 175.1(18) . . ?

loop_
_geom_bond_atom_site_label_1
_geom_bond_atom_site_label_2
_geom_bond_distance
_geom_bond_site_symmetry_2
_geom_bond_publ_flag
C1 N1 1.474(8) . ?
C1 C2 1.529(9) . ?
C2 N2 1.474(8) . ?
C3 N2 1.353(8) . ?
C3 C8 1.396(10) . ?
C3 C4 1.399(9) . ?
C4 C5 1.361(10) . ?
C5 C6 1.370(10) . ?
C6 C7 1.372(10) . ?
C6 N3 1.423(11) . ?
C7 C8 1.363(10) . ?
C9 N2 1.450(8) . ?
C9 C10 1.506(9) . ?
C10 C11 1.391(9) . ?
C10 C15 1.405(9) . ?
C42 C41 1.366(10) . ?
C42 C37 1.407(10) . ?
C11 C12 1.377(10) . ?
C12 C13 1.361(11) . ?
C13 C14 1.355(11) . ?
C14 C15 1.371(10) . ?
C15 O3 1.367(8) . ?
C16 O3 1.433(8) . ?
C16 C17 1.484(10) . ?
C17 N4 1.420(10) . ?
C34 N4 1.438(9) . ?
C34 C33 1.490(10) . ?
C33 O4 1.418(8) . ?
C32 O4 1.352(8) . ?
C32 C27 1.373(9) . ?
C32 C31 1.375(10) . ?
C31 C30 1.366(11) . ?
C30 C29 1.351(11) . ?
C29 C28 1.364(10) . ?
C28 C27 1.373(10) . ?
C27 C26 1.501(9) . ?
C26 N5 1.452(8) . ?
C20 N5 1.384(9) . ?
C20 C24 1.387(9) . ?
C20 C25 1.391(10) . ?
C24 C23 1.370(11) . ?
C23 C22 1.386(11) . ?
C22 C21 1.339(11) . ?
C22 N6 1.454(12) . ?
C21 C25 1.344(10) . ?
C19 N5 1.443(8) . ?
C19 C18 1.514(9) . ?
C18 N1 1.463(8) . ?
C35 N1 1.450(8) . ?
C35 C36 1.505(9) . ?
C36 N7 1.464(9) . ?
C37 N7 1.380(9) . ?
C37 C38 1.402(10) . ?
C38 C39 1.379(10) . ?
C39 C40 1.389(11) . ?
C40 C41 1.358(11) . ?
C40 N8 1.435(12) . ?
C43 N7 1.459(8) . ?
C43 C44 1.503(10) . ?
C44 C49 1.371(10) . ?
C44 C45 1.372(11) . ?
C45 C46 1.395(14) . ?
C46 C47 1.321(16) . ?
C47 C48 1.363(15) . ?
C48 C49 1.384(11) . ?
C49 O9 1.380(9) . ?
C50 O9 1.410(9) . ?
C50 C51 1.505(10) . ?
C51 N4 1.460(9) . ?
N3 O2 1.221(10) . ?
N3 O1 1.251(9) . ?
N6 O5 1.197(11) . ?
N6 O6 1.219(11) . ?
N8 O8 1.232(9) . ?
N8 O7 1.245(9) . ?
C1S N1S 1.112(16) . ?
C1S C2S 1.373(18) . ?

loop_
_geom_torsion_atom_site_label_1
_geom_torsion_atom_site_label_2
_geom_torsion_atom_site_label_3
_geom_torsion_atom_site_label_4
_geom_torsion
_geom_torsion_site_symmetry_1
_geom_torsion_site_symmetry_2
_geom_torsion_site_symmetry_3
_geom_torsion_site_symmetry_4
_geom_torsion_publ_flag
N1 C1 C2 N2 76.8(8) . . . . ?
N2 C3 C4 C5 -179.6(7) . . . . ?
C8 C3 C4 C5 1.0(11) . . . . ?
C3 C4 C5 C6 0.8(13) . . . . ?
C4 C5 C6 C7 -1.7(13) . . . . ?
C4 C5 C6 N3 179.7(8) . . . . ?
C5 C6 C7 C8 0.8(13) . . . . ?
N3 C6 C7 C8 179.4(8) . . . . ?
C6 C7 C8 C3 1.1(13) . . . . ?
N2 C3 C8 C7 178.7(7) . . . . ?
C4 C3 C8 C7 -1.9(11) . . . . ?
N2 C9 C10 C11 10.8(9) . . . . ?
N2 C9 C10 C15 -170.3(6) . . . . ?
C15 C10 C11 C12 1.6(10) . . . . ?
C9 C10 C11 C12 -179.5(7) . . . . ?
C10 C11 C12 C13 -2.1(12) . . . . ?
C11 C12 C13 C14 1.9(13) . . . . ?
C12 C13 C14 C15 -1.3(14) . . . . ?
C13 C14 C15 O3 -179.9(8) . . . . ?
C13 C14 C15 C10 0.8(13) . . . . ?
C11 C10 C15 O3 179.7(6) . . . . ?
C9 C10 C15 O3 0.7(9) . . . . ?
C11 C10 C15 C14 -0.9(10) . . . . ?
C9 C10 C15 C14 -179.8(7) . . . . ?
O3 C16 C17 N4 53.9(10) . . . . ?
N4 C34 C33 O4 49.6(11) . . . . ?
O4 C32 C31 C30 -179.0(7) . . . . ?
C27 C32 C31 C30 0.3(12) . . . . ?
C32 C31 C30 C29 -1.2(14) . . . . ?
C31 C30 C29 C28 1.7(15) . . . . ?
C30 C29 C28 C27 -1.5(15) . . . . ?
O4 C32 C27 C28 179.3(7) . . . . ?
C31 C32 C27 C28 -0.1(12) . . . . ?
O4 C32 C27 C26 2.0(10) . . . . ?
C31 C32 C27 C26 -177.5(7) . . . . ?
C29 C28 C27 C32 0.7(13) . . . . ?
C29 C28 C27 C26 177.9(8) . . . . ?
C32 C27 C26 N5 -165.1(7) . . . . ?
C28 C27 C26 N5 17.8(11) . . . . ?
N5 C20 C24 C23 -179.8(7) . . . . ?
C25 C20 C24 C23 2.6(12) . . . . ?
C20 C24 C23 C22 -0.8(12) . . . . ?
C24 C23 C22 C21 1.4(13) . . . . ?
C24 C23 C22 N6 -178.7(8) . . . . ?
C23 C22 C21 C25 -4.0(14) . . . . ?
N6 C22 C21 C25 176.1(8) . . . . ?
C22 C21 C25 C20 6.0(13) . . . . ?
N5 C20 C25 C21 177.2(7) . . . . ?
C24 C20 C25 C21 -5.2(12) . . . . ?
N5 C19 C18 N1 68.0(8) . . . . ?
N1 C35 C36 N7 61.6(8) . . . . ?
C41 C42 C37 N7 172.3(7) . . . . ?
C41 C42 C37 C38 -8.1(11) . . . . ?
N7 C37 C38 C39 -173.9(7) . . . . ?
C42 C37 C38 C39 6.5(11) . . . . ?
C37 C38 C39 C40 -0.4(12) . . . . ?
C38 C39 C40 C41 -4.2(12) . . . . ?
C38 C39 C40 N8 174.9(7) . . . . ?
C39 C40 C41 C42 2.6(13) . . . . ?
N8 C40 C41 C42 -176.5(8) . . . . ?
C37 C42 C41 C40 3.6(12) . . . . ?
N7 C43 C44 C49 -152.1(7) . . . . ?
N7 C43 C44 C45 31.5(11) . . . . ?
C49 C44 C45 C46 -2.6(14) . . . . ?
C43 C44 C45 C46 174.0(10) . . . . ?
C44 C45 C46 C47 2(2) . . . . ?
C45 C46 C47 C48 -1(2) . . . . ?
C46 C47 C48 C49 -0.4(18) . . . . ?
C45 C44 C49 O9 -179.6(7) . . . . ?
C43 C44 C49 O9 3.7(10) . . . . ?
C45 C44 C49 C48 1.4(12) . . . . ?
C43 C44 C49 C48 -175.2(7) . . . . ?
C47 C48 C49 C44 0.0(13) . . . . ?
C47 C48 C49 O9 -178.8(9) . . . . ?
O9 C50 C51 N4 61.4(9) . . . . ?
C36 C35 N1 C18 -163.7(6) . . . . ?
C36 C35 N1 C1 75.9(7) . . . . ?
C19 C18 N1 C35 82.2(7) . . . . ?
C19 C18 N1 C1 -155.8(6) . . . . ?
C2 C1 N1 C35 -160.3(6) . . . . ?
C2 C1 N1 C18 78.3(7) . . . . ?
C8 C3 N2 C9 2.0(10) . . . . ?
C4 C3 N2 C9 -177.3(6) . . . . ?
C8 C3 N2 C2 173.9(7) . . . . ?
C4 C3 N2 C2 -5.4(10) . . . . ?
C10 C9 N2 C3 75.5(8) . . . . ?
C10 C9 N2 C2 -96.9(7) . . . . ?
C1 C2 N2 C3 82.0(8) . . . . ?
C1 C2 N2 C9 -105.6(7) . . . . ?
C5 C6 N3 O2 175.4(11) . . . . ?
C7 C6 N3 O2 -3.2(15) . . . . ?
C5 C6 N3 O1 -4.2(14) . . . . ?
C7 C6 N3 O1 177.2(9) . . . . ?
C16 C17 N4 C34 179.7(7) . . . . ?
C16 C17 N4 C51 53.4(10) . . . . ?
C33 C34 N4 C17 53.5(10) . . . . ?
C33 C34 N4 C51 -179.8(8) . . . . ?
C50 C51 N4 C17 -170.8(7) . . . . ?
C50 C51 N4 C34 62.9(10) . . . . ?
C24 C20 N5 C19 -0.6(10) . . . . ?
C25 C20 N5 C19 176.9(7) . . . . ?
C24 C20 N5 C26 -175.9(7) . . . . ?
C25 C20 N5 C26 1.6(10) . . . . ?
C18 C19 N5 C20 77.6(8) . . . . ?
C18 C19 N5 C26 -106.9(7) . . . . ?
C27 C26 N5 C20 89.7(8) . . . . ?
C27 C26 N5 C19 -85.8(8) . . . . ?
C21 C22 N6 O5 12.0(15) . . . . ?
C23 C22 N6 O5 -168.0(11) . . . . ?
C21 C22 N6 O6 -167.3(11) . . . . ?
C23 C22 N6 O6 12.7(14) . . . . ?
C38 C37 N7 C43 172.2(6) . . . . ?
C42 C37 N7 C43 -8.2(9) . . . . ?
C38 C37 N7 C36 -1.5(10) . . . . ?
C42 C37 N7 C36 178.1(6) . . . . ?
C44 C43 N7 C37 89.8(8) . . . . ?
C44 C43 N7 C36 -96.3(8) . . . . ?
C35 C36 N7 C37 78.7(8) . . . . ?
C35 C36 N7 C43 -95.2(8) . . . . ?
C41 C40 N8 O8 4.3(13) . . . . ?
C39 C40 N8 O8 -174.9(8) . . . . ?
C41 C40 N8 O7 -174.3(8) . . . . ?
C39 C40 N8 O7 6.5(12) . . . . ?
C14 C15 O3 C16 -18.7(11) . . . . ?
C10 C15 O3 C16 160.7(6) . . . . ?
C17 C16 O3 C15 -173.1(7) . . . . ?
C27 C32 O4 C33 161.4(7) . . . . ?
C31 C32 O4 C33 -19.1(11) . . . . ?
C34 C33 O4 C32 -178.9(7) . . . . ?
C44 C49 O9 C50 145.9(7) . . . . ?
C48 C49 O9 C50 -35.1(10) . . . . ?
C51 C50 O9 C49 -179.3(7) . . . . ?

loop_
_cod_related_entry_id
_cod_related_entry_database
_cod_related_entry_code
1 ChemSpider 21143361
